data_7712701
loop_
_publ_author_name
'Jiang, Ming'
'Pang, Jinhui'
'Jia, Xiaoying'
'Chu, Yong'
'Li, Wenjuan'
'Liang, Hong'
'Yang, Feng'

_publ_section_title
;
 Development of zinc(II) 2-pyridinecarboxaldehyde thiosemicarbazone
 complex with remarkable antitumor and antiangiogenic activities
;
_journal_name_full 'Dalton Transactions'
_journal_paper_doi 10.1039/D3DT00148B
_journal_year 2023
_chemical_formula_moiety 'C28 H26 N8 S2 Zn, C H4 O, H2 O'
_chemical_formula_sum 'C29 H32 N8 O2 S2 Zn'
_chemical_formula_weight 654.11
_chemical_name_systematic 1
_space_group_crystal_system monoclinic
_space_group_IT_number 15
_space_group_name_Hall '-C 2yc'
_space_group_name_H-M_alt 'C 1 2/c 1'
_atom_sites_solution_hydrogens mixed
_atom_sites_solution_primary dual
_audit_creation_date 2023-03-01
_audit_creation_method
;
Olex2 1.5
(compiled 2023.02.24 svn.rf166f9f3 for OlexSys, GUI svn.r6725)
;
_audit_update_record
;
2023-03-08 deposited with the CCDC.	2023-03-29 downloaded from the CCDC.
;
_cell_angle_alpha 90
_cell_angle_beta 106.745(4)
_cell_angle_gamma 90
_cell_formula_units_Z 4
_cell_length_a 14.610(4)
_cell_length_b 18.595(4)
_cell_length_c 11.731(3)
_cell_measurement_reflns_used 9736
_cell_measurement_temperature 296.15
_cell_measurement_theta_max 26.468
_cell_measurement_theta_min 2.191
_cell_volume 3051.9(13)
_computing_cell_refinement 'SAINT v8.27A (Bruker, 2012)'
_computing_data_reduction 'SAINT v8.27A (Bruker, 2012)'
_computing_molecular_graphics 'Olex2 1.5 (Dolomanov et al., 2009)'
_computing_publication_material 'Olex2 1.5 (Dolomanov et al., 2009)'
_computing_structure_refinement 'SHELXL 2018/3 (Sheldrick, 2015)'
_computing_structure_solution 'SHELXT 2014/4 (Sheldrick, 2014)'
_diffrn_ambient_temperature 296.15
_diffrn_measured_fraction_theta_full 0.999
_diffrn_measured_fraction_theta_max 0.996
_diffrn_measurement_device_type 'Bruker APEX-II CCD'
_diffrn_measurement_method '\f and \w scans'
_diffrn_radiation_monochromator graphite
_diffrn_radiation_type MoK\a
_diffrn_radiation_wavelength 0.71073
_diffrn_reflns_av_R_equivalents 0.0284
_diffrn_reflns_av_unetI/netI 0.0217
_diffrn_reflns_Laue_measured_fraction_full 0.999
_diffrn_reflns_Laue_measured_fraction_max 0.996
_diffrn_reflns_limit_h_max 18
_diffrn_reflns_limit_h_min -18
_diffrn_reflns_limit_k_max 23
_diffrn_reflns_limit_k_min -23
_diffrn_reflns_limit_l_max 14
_diffrn_reflns_limit_l_min -14
_diffrn_reflns_number 15179
_diffrn_reflns_point_group_measured_fraction_full 0.999
_diffrn_reflns_point_group_measured_fraction_max 0.996
_diffrn_reflns_theta_full 25.242
_diffrn_reflns_theta_max 26.480
_diffrn_reflns_theta_min 1.822
_diffrn_source_current 45.0
_diffrn_source_power 2.25
_diffrn_source_voltage 50.0
_diffrn_standards_number 0
_exptl_absorpt_coefficient_mu 0.983
_exptl_absorpt_correction_type none
_exptl_crystal_colour 'dull dark brown'
_exptl_crystal_colour_lustre dull
_exptl_crystal_colour_modifier dark
_exptl_crystal_colour_primary brown
_exptl_crystal_density_diffrn 1.424
_exptl_crystal_description plate
_exptl_crystal_F_000 1360
_exptl_crystal_preparation 'heated 343 k'
_exptl_crystal_size_max 0.27
_exptl_crystal_size_mid 0.18
_exptl_crystal_size_min 0.12
_refine_diff_density_max 0.235
_refine_diff_density_min -0.492
_refine_diff_density_rms 0.061
_refine_ls_extinction_method none
_refine_ls_goodness_of_fit_ref 1.066
_refine_ls_hydrogen_treatment constr
_refine_ls_matrix_type full
_refine_ls_number_parameters 210
_refine_ls_number_reflns 3154
_refine_ls_number_restraints 2
_refine_ls_restrained_S_all 1.076
_refine_ls_R_factor_all 0.0303
_refine_ls_R_factor_gt 0.0266
_refine_ls_shift/su_max 0.001
_refine_ls_shift/su_mean 0.000
_refine_ls_structure_factor_coef Fsqd
_refine_ls_weighting_details 'w=1/[\s^2^(Fo^2^)+(0.0367P)^2^+2.4179P] where P=(Fo^2^+2Fc^2^)/3'
_refine_ls_weighting_scheme calc
_refine_ls_wR_factor_gt 0.0695
_refine_ls_wR_factor_ref 0.0725
_reflns_Friedel_coverage 0.000
_reflns_number_gt 2883
_reflns_number_total 3154
_reflns_threshold_expression 'I > 2\s(I)'
_cod_data_source_file d3dt00148b2.cif
_cod_data_source_block bbbb
_cod_original_cell_volume 3052.0(11)
_cod_database_code 7712701
_shelx_shelxl_version_number 2018/3
_shelx_space_group_comment
;
The symmetry employed for this shelxl refinement is uniquely defined
by the following loop, which should always be used as a source of
symmetry information in preference to the above space-group names.
They are only intended as comments.
;
_shelx_estimated_absorpt_t_max 0.891
_shelx_estimated_absorpt_t_min 0.777
_olex2_refinement_description
;
1. Fixed Uiso
 At 1.2 times of:
  All C(H) groups, All N(H) groups
 At 1.5 times of:
  All C(H,H,H) groups, All O(H) groups, All O(H,H) groups
2. Restrained distances
 O2-C
 1.5 with sigma of 0.02
3. Rigid bond restraints
 S002, Zn01
 with sigma for 1-2 distances of 0.0001 and sigma for 1-3 distances of 0.0002
4. Others
 Fixed Sof: O2(0.5) H2(0.5) O1(0.5) H1A(0.5) H1B(0.5) C(0.5) HA(0.5) HB(0.5)
 HC(0.5)
5.a Free rotating group:
 O1(H1A,H1B)
5.b Aromatic/amide H refined with riding coordinates:
 N005(H005), C00A(H00A), C00C(H00C), C00D(H00D), C00E(H00E), C00F(H00F),
 C00G(H00G), C00I(H00J), C00J(H00K), C00K(H00L)
5.c Idealised Me refined as rotating group:
 C00H(H00B,H00H,H00I), C(HA,HB,HC)
5.d Idealised tetrahedral OH refined as rotating group:
 O2(H2)
;
_olex2_submission_special_instructions 'No special instructions were received'

loop_
_space_group_symop_operation_xyz
'x, y, z'
'-x, y, -z+1/2'
'x+1/2, y+1/2, z'
'-x+1/2, y+1/2, -z+1/2'
'-x, -y, -z'
'x, -y, z-1/2'
'-x+1/2, -y+1/2, -z'
'x+1/2, -y+1/2, z-1/2'

loop_
_atom_site_label
_atom_site_type_symbol
_atom_site_fract_x
_atom_site_fract_y
_atom_site_fract_z
_atom_site_U_iso_or_equiv
_atom_site_adp_type
_atom_site_occupancy
_atom_site_site_symmetry_order
_atom_site_calc_flag
_atom_site_refinement_flags_posn
_atom_site_refinement_flags_adp
_atom_site_refinement_flags_occupancy
_atom_site_disorder_assembly
_atom_site_disorder_group
Zn01 Zn 0.500000 0.31133(2) 0.250000 0.02794(9) Uani 1 2 d S TU P . .
S002 S 0.51964(3) 0.39811(2) 0.41491(3) 0.03172(10) Uani 1 1 d . U . . .
N003 N 0.37104(9) 0.29502(7) 0.29567(11) 0.0272(3) Uani 1 1 d . . . . .
N004 N 0.42020(9) 0.22492(7) 0.12480(12) 0.0325(3) Uani 1 1 d . . . . .
N005 N 0.38180(10) 0.42737(8) 0.51122(12) 0.0345(3) Uani 1 1 d . . . . .
H005 H 0.425547 0.454818 0.554459 0.041 Uiso 1 1 calc R U . . .
N006 N 0.34581(9) 0.33249(7) 0.38264(12) 0.0331(3) Uani 1 1 d . . . . .
C007 C 0.33639(11) 0.20789(8) 0.14373(14) 0.0308(3) Uani 1 1 d . . . . .
C008 C 0.28933(11) 0.43279(8) 0.52812(14) 0.0307(3) Uani 1 1 d . . . . .
C009 C 0.40799(10) 0.38302(8) 0.43337(13) 0.0272(3) Uani 1 1 d . . . . .
C00A C 0.31477(11) 0.24487(9) 0.24266(15) 0.0345(3) Uani 1 1 d . . . . .
H00A H 0.261482 0.232316 0.266536 0.041 Uiso 1 1 calc R U . . .
C00B C 0.28263(12) 0.44344(8) 0.64329(15) 0.0329(3) Uani 1 1 d . . . . .
C00C C 0.27187(13) 0.16113(9) 0.06986(16) 0.0400(4) Uani 1 1 d . . . . .
H00C H 0.214406 0.150103 0.085043 0.048 Uiso 1 1 calc R U . . .
C00D C 0.19188(13) 0.45009(10) 0.65843(18) 0.0430(4) Uani 1 1 d . . . . .
H00D H 0.186126 0.456944 0.734596 0.052 Uiso 1 1 calc R U . . .
C00E C 0.20706(13) 0.43076(11) 0.43234(17) 0.0458(4) Uani 1 1 d . . . . .
H00E H 0.211877 0.424760 0.355571 0.055 Uiso 1 1 calc R U . . .
C00F C 0.29410(14) 0.13129(10) -0.02617(18) 0.0475(4) Uani 1 1 d . . . . .
H00F H 0.252168 0.099381 -0.076220 0.057 Uiso 1 1 calc R U . . .
C00G C 0.37911(15) 0.14926(11) -0.04722(18) 0.0494(5) Uani 1 1 d . . . . .
H00G H 0.395288 0.130426 -0.112271 0.059 Uiso 1 1 calc R U . . .
C00H C 0.37023(14) 0.44776(13) 0.74789(16) 0.0499(5) Uani 1 1 d . . . . .
H00B H 0.407072 0.404557 0.752405 0.075 Uiso 1 1 calc R U . . .
H00H H 0.351717 0.453103 0.819594 0.075 Uiso 1 1 calc R U . . .
H00I H 0.408012 0.488391 0.738693 0.075 Uiso 1 1 calc R U . . .
C00I C 0.11063(14) 0.44678(12) 0.5636(2) 0.0531(5) Uani 1 1 d . . . . .
H00J H 0.050747 0.450740 0.575997 0.064 Uiso 1 1 calc R U . . .
C00J C 0.43993(14) 0.19601(10) 0.03065(17) 0.0438(4) Uani 1 1 d . . . . .
H00K H 0.497560 0.207870 0.016592 0.053 Uiso 1 1 calc R U . . .
C00K C 0.11831(14) 0.43757(13) 0.4505(2) 0.0579(6) Uani 1 1 d . . . . .
H00L H 0.063515 0.435942 0.386015 0.070 Uiso 1 1 calc R U . . .
O2 O -0.0147(12) 0.3096(2) 0.2383(19) 0.089(3) Uani 0.5 1 d D . P A -1
H2 H -0.064866 0.296915 0.190319 0.134 Uiso 0.5 1 calc R U P A -1
O1 O 0.1788(3) 0.2572(2) 0.4249(3) 0.0735(10) Uani 0.5 1 d G . P . .
H1A H 0.222782 0.288808 0.441588 0.110 Uiso 0.5 1 d G U P . .
H1B H 0.190559 0.230748 0.486474 0.110 Uiso 0.5 1 d G U P . .
C C 0.0425(5) 0.2484(4) 0.2813(8) 0.106(2) Uani 0.5 1 d D . P A -1
HA H 0.054677 0.223211 0.215782 0.159 Uiso 0.5 1 calc R U P A -1
HB H 0.009547 0.217222 0.321535 0.159 Uiso 0.5 1 calc R U P A -1
HC H 0.101991 0.263351 0.335840 0.159 Uiso 0.5 1 calc R U P A -1

loop_
_atom_site_aniso_label
_atom_site_aniso_U_11
_atom_site_aniso_U_22
_atom_site_aniso_U_33
_atom_site_aniso_U_23
_atom_site_aniso_U_13
_atom_site_aniso_U_12
Zn01 0.02382(13) 0.03018(14) 0.03326(14) 0.000 0.01369(10) 0.000
S002 0.02464(18) 0.0363(2) 0.0365(2) -0.00591(12) 0.01235(15) -0.00353(14)
N003 0.0261(6) 0.0278(6) 0.0299(6) -0.0017(5) 0.0117(5) -0.0011(5)
N004 0.0302(6) 0.0313(7) 0.0376(7) -0.0041(6) 0.0124(6) -0.0023(5)
N005 0.0312(7) 0.0394(7) 0.0366(7) -0.0116(6) 0.0157(6) -0.0057(6)
N006 0.0328(7) 0.0331(7) 0.0398(7) -0.0074(6) 0.0209(6) -0.0049(6)
C007 0.0311(8) 0.0252(7) 0.0363(8) -0.0007(6) 0.0103(6) -0.0027(6)
C008 0.0313(8) 0.0280(7) 0.0361(8) -0.0037(6) 0.0148(6) -0.0002(6)
C009 0.0291(7) 0.0293(7) 0.0258(7) 0.0017(6) 0.0119(6) 0.0009(6)
C00A 0.0307(8) 0.0345(8) 0.0427(9) -0.0046(7) 0.0174(7) -0.0077(6)
C00B 0.0365(8) 0.0293(8) 0.0370(8) -0.0013(6) 0.0169(7) -0.0025(6)
C00C 0.0382(9) 0.0345(8) 0.0468(10) -0.0056(7) 0.0114(7) -0.0100(7)
C00D 0.0445(10) 0.0417(10) 0.0519(10) -0.0026(8) 0.0287(8) -0.0002(8)
C00E 0.0415(10) 0.0539(11) 0.0399(9) -0.0077(8) 0.0083(8) 0.0087(8)
C00F 0.0526(11) 0.0361(9) 0.0485(10) -0.0127(8) 0.0060(8) -0.0072(8)
C00G 0.0580(12) 0.0469(11) 0.0456(10) -0.0157(8) 0.0187(9) -0.0004(9)
C00H 0.0451(10) 0.0705(13) 0.0359(9) -0.0060(9) 0.0146(8) -0.0058(9)
C00I 0.0340(9) 0.0547(12) 0.0755(14) -0.0080(10) 0.0234(9) 0.0048(8)
C00J 0.0431(10) 0.0474(10) 0.0463(10) -0.0112(8) 0.0218(8) -0.0030(8)
C00K 0.0340(9) 0.0693(14) 0.0634(13) -0.0126(11) 0.0028(9) 0.0096(9)
O2 0.084(10) 0.084(2) 0.103(8) -0.015(4) 0.033(7) 0.008(3)
O1 0.061(2) 0.077(2) 0.085(2) 0.029(2) 0.0262(18) -0.0092(17)
C 0.114(6) 0.086(4) 0.132(7) 0.023(5) 0.057(5) 0.028(4)

loop_
_atom_type_symbol
_atom_type_description
_atom_type_scat_dispersion_real
_atom_type_scat_dispersion_imag
_atom_type_scat_source
C C 0.0033 0.0016 'International Tables Vol C Tables 4.2.6.8 and 6.1.1.4'
H H 0.0000 0.0000 'International Tables Vol C Tables 4.2.6.8 and 6.1.1.4'
N N 0.0061 0.0033 'International Tables Vol C Tables 4.2.6.8 and 6.1.1.4'
O O 0.0106 0.0060 'International Tables Vol C Tables 4.2.6.8 and 6.1.1.4'
S S 0.1246 0.1234 'International Tables Vol C Tables 4.2.6.8 and 6.1.1.4'
Zn Zn 0.2839 1.4301 'International Tables Vol C Tables 4.2.6.8 and 6.1.1.4'

loop_
_geom_angle_atom_site_label_1
_geom_angle_atom_site_label_2
_geom_angle_atom_site_label_3
_geom_angle
_geom_angle_site_symmetry_1
_geom_angle_site_symmetry_3
_geom_angle_publ_flag
S002 Zn01 S002 98.48(3) 2_655 . ?
N003 Zn01 S002 78.88(4) 2_655 2_655 ?
N003 Zn01 S002 112.29(4) . 2_655 ?
N003 Zn01 S002 78.88(4) . . ?
N003 Zn01 S002 112.29(4) 2_655 . ?
N003 Zn01 N003 163.58(7) 2_655 . ?
N003 Zn01 N004 74.54(5) . . ?
N003 Zn01 N004 74.54(5) 2_655 2_655 ?
N003 Zn01 N004 93.64(5) . 2_655 ?
N003 Zn01 N004 93.64(5) 2_655 . ?
N004 Zn01 S002 153.42(3) . . ?
N004 Zn01 S002 91.93(4) . 2_655 ?
N004 Zn01 S002 91.93(4) 2_655 . ?
N004 Zn01 S002 153.42(4) 2_655 2_655 ?
N004 Zn01 N004 89.42(7) 2_655 . ?
C009 S002 Zn01 95.23(5) . . ?
N006 N003 Zn01 124.30(9) . . ?
C00A N003 Zn01 118.29(11) . . ?
C00A N003 N006 117.34(13) . . ?
C007 N004 Zn01 112.59(10) . . ?
C00J N004 Zn01 129.12(12) . . ?
C00J N004 C007 117.83(14) . . ?
C008 N005 H005 116.7 . . ?
C009 N005 H005 116.7 . . ?
C009 N005 C008 126.59(13) . . ?
C009 N006 N003 113.50(12) . . ?
N004 C007 C00A 115.88(13) . . ?
N004 C007 C00C 122.14(15) . . ?
C00C C007 C00A 121.88(15) . . ?
C00B C008 N005 118.57(14) . . ?
C00E C008 N005 121.31(15) . . ?
C00E C008 C00B 120.06(15) . . ?
N005 C009 S002 116.25(11) . . ?
N006 C009 S002 127.53(11) . . ?
N006 C009 N005 116.21(13) . . ?
N003 C00A C007 118.28(14) . . ?
N003 C00A H00A 120.9 . . ?
C007 C00A H00A 120.9 . . ?
C008 C00B C00H 121.23(15) . . ?
C00D C00B C008 118.07(16) . . ?
C00D C00B C00H 120.70(16) . . ?
C007 C00C H00C 120.5 . . ?
C00F C00C C007 119.07(17) . . ?
C00F C00C H00C 120.5 . . ?
C00B C00D H00D 119.2 . . ?
C00I C00D C00B 121.66(18) . . ?
C00I C00D H00D 119.2 . . ?
C008 C00E H00E 119.8 . . ?
C00K C00E C008 120.36(18) . . ?
C00K C00E H00E 119.8 . . ?
C00C C00F H00F 120.4 . . ?
C00G C00F C00C 119.17(17) . . ?
C00G C00F H00F 120.4 . . ?
C00F C00G H00G 120.8 . . ?
C00F C00G C00J 118.41(17) . . ?
C00J C00G H00G 120.8 . . ?
C00B C00H H00B 109.5 . . ?
C00B C00H H00H 109.5 . . ?
C00B C00H H00I 109.5 . . ?
H00B C00H H00H 109.5 . . ?
H00B C00H H00I 109.5 . . ?
H00H C00H H00I 109.5 . . ?
C00D C00I H00J 120.2 . . ?
C00D C00I C00K 119.68(18) . . ?
C00K C00I H00J 120.2 . . ?
N004 C00J C00G 123.36(17) . . ?
N004 C00J H00K 118.3 . . ?
C00G C00J H00K 118.3 . . ?
C00E C00K H00L 119.9 . . ?
C00I C00K C00E 120.16(19) . . ?
C00I C00K H00L 119.9 . . ?
C O2 H2 109.5 . . ?
H1A O1 H1B 104.4 . . ?
O2 C HA 109.5 . . ?
O2 C HB 109.5 . . ?
O2 C HC 109.5 . . ?
HA C HB 109.5 . . ?
HA C HC 109.5 . . ?
HB C HC 109.5 . . ?

loop_
_geom_bond_atom_site_label_1
_geom_bond_atom_site_label_2
_geom_bond_distance
_geom_bond_site_symmetry_2
_geom_bond_publ_flag
Zn01 S002 2.4716(6) . ?
Zn01 S002 2.4716(6) 2_655 ?
Zn01 N003 2.1239(13) . ?
Zn01 N003 2.1239(13) 2_655 ?
Zn01 N004 2.2609(13) 2_655 ?
Zn01 N004 2.2609(14) . ?
S002 C009 1.7293(15) . ?
N003 N006 1.3708(18) . ?
N003 C00A 1.280(2) . ?
N004 C007 1.344(2) . ?
N004 C00J 1.333(2) . ?
N005 H005 0.8600 . ?
N005 C008 1.425(2) . ?
N005 C009 1.3645(19) . ?
N006 C009 1.323(2) . ?
C007 C00A 1.460(2) . ?
C007 C00C 1.387(2) . ?
C008 C00B 1.397(2) . ?
C008 C00E 1.389(2) . ?
C00A H00A 0.9300 . ?
C00B C00D 1.393(2) . ?
C00B C00H 1.498(2) . ?
C00C H00C 0.9300 . ?
C00C C00F 1.376(3) . ?
C00D H00D 0.9300 . ?
C00D C00I 1.374(3) . ?
C00E H00E 0.9300 . ?
C00E C00K 1.379(3) . ?
C00F H00F 0.9300 . ?
C00F C00G 1.376(3) . ?
C00G H00G 0.9300 . ?
C00G C00J 1.383(3) . ?
C00H H00B 0.9600 . ?
C00H H00H 0.9600 . ?
C00H H00I 0.9600 . ?
C00I H00J 0.9300 . ?
C00I C00K 1.375(3) . ?
C00J H00K 0.9300 . ?
C00K H00L 0.9300 . ?
O2 H2 0.8200 . ?
O2 C 1.415(11) . ?
O1 H1A 0.8511 . ?
O1 H1B 0.8498 . ?
C HA 0.9600 . ?
C HB 0.9600 . ?
C HC 0.9600 . ?

loop_
_geom_torsion_atom_site_label_1
_geom_torsion_atom_site_label_2
_geom_torsion_atom_site_label_3
_geom_torsion_atom_site_label_4
_geom_torsion
_geom_torsion_site_symmetry_1
_geom_torsion_site_symmetry_2
_geom_torsion_site_symmetry_3
_geom_torsion_site_symmetry_4
_geom_torsion_publ_flag
Zn01 S002 C009 N005 -172.98(11) . . . . ?
Zn01 S002 C009 N006 8.56(14) . . . . ?
Zn01 N003 N006 C009 2.86(19) . . . . ?
Zn01 N003 C00A C007 -7.6(2) . . . . ?
Zn01 N004 C007 C00A -2.69(17) . . . . ?
Zn01 N004 C007 C00C 173.82(13) . . . . ?
Zn01 N004 C00J C00G -172.18(15) . . . . ?
N003 N006 C009 S002 -8.5(2) . . . . ?
N003 N006 C009 N005 173.01(13) . . . . ?
N004 C007 C00A N003 6.8(2) . . . . ?
N004 C007 C00C C00F -0.2(3) . . . . ?
N005 C008 C00B C00D 178.75(15) . . . . ?
N005 C008 C00B C00H -1.1(2) . . . . ?
N005 C008 C00E C00K -178.67(18) . . . . ?
N006 N003 C00A C007 175.45(14) . . . . ?
C007 N004 C00J C00G -0.5(3) . . . . ?
C007 C00C C00F C00G -0.8(3) . . . . ?
C008 N005 C009 S002 169.94(13) . . . . ?
C008 N005 C009 N006 -11.4(2) . . . . ?
C008 C00B C00D C00I -0.3(3) . . . . ?
C008 C00E C00K C00I 0.3(3) . . . . ?
C009 N005 C008 C00B 142.49(16) . . . . ?
C009 N005 C008 C00E -40.3(2) . . . . ?
C00A N003 N006 C009 179.64(14) . . . . ?
C00A C007 C00C C00F 176.11(16) . . . . ?
C00B C008 C00E C00K -1.5(3) . . . . ?
C00B C00D C00I C00K -0.8(3) . . . . ?
C00C C007 C00A N003 -169.71(16) . . . . ?
C00C C00F C00G C00J 1.0(3) . . . . ?
C00D C00I C00K C00E 0.8(3) . . . . ?
C00E C008 C00B C00D 1.5(2) . . . . ?
C00E C008 C00B C00H -178.42(18) . . . . ?
C00F C00G C00J N004 -0.4(3) . . . . ?
C00H C00B C00D C00I 179.55(19) . . . . ?
C00J N004 C007 C00A -175.67(16) . . . . ?
C00J N004 C007 C00C 0.8(2) . . . . ?
